data_7027700
loop_
_publ_author_name
'Adams, Katherine V.'
'Choi, Nick'
'Conole, Gr\'ainne'
'Davies, John E.'
'King, Jason D.'
'Mays, Martin J.'
'McPartlin, Mary'
'Raithby, Paul R.'

_publ_section_title
;
 Synthesis, reactivity and structural characterization of some
 heterometallic complexes containing naked arsenic ligands&#x200A;&#x2020;
;
_journal_issue 21
_journal_name_full 'Journal of the Chemical Society, Dalton Transactions'
_journal_page_first 3679
_journal_paper_doi 10.1039/a905688b
_journal_year 1999
_chemical_formula_sum 'C10 H5 As2 Co O5 W'
_chemical_formula_weight 597.76
_chemical_name_systematic
; 
 ? 
;
_space_group_IT_number 14
_symmetry_cell_setting monoclinic
_symmetry_space_group_name_Hall '-P 2yn'
_symmetry_space_group_name_H-M 'P 1 21/n 1'
_atom_sites_solution_hydrogens geom
_atom_sites_solution_primary direct
_atom_sites_solution_secondary difmap
_audit_creation_method SHELXL
_cell_angle_alpha 90.00
_cell_angle_beta 91.42(3)
_cell_angle_gamma 90.00
_cell_formula_units_Z 4
_cell_length_a 8.899(2)
_cell_length_b 14.471(3)
_cell_length_c 11.046(2)
_cell_measurement_reflns_used 25
_cell_measurement_temperature 293(2)
_cell_volume 1422.0(5)
_computing_structure_refinement 'SHELXL-93 (Sheldrick, 1993)'
_computing_structure_solution teXsan
_diffrn_ambient_temperature 293(2)
_diffrn_measurement_device AFC5R
_diffrn_measurement_method 'omega/2theta scans'
_diffrn_radiation_monochromator graphite
_diffrn_radiation_source 'fine-focus sealed tube'
_diffrn_radiation_type MoK\a
_diffrn_radiation_wavelength 0.71073
_diffrn_reflns_av_R_equivalents 0.0478
_diffrn_reflns_av_sigmaI/netI 0.0706
_diffrn_reflns_limit_h_max 11
_diffrn_reflns_limit_h_min 0
_diffrn_reflns_limit_k_max 18
_diffrn_reflns_limit_k_min 0
_diffrn_reflns_limit_l_max 14
_diffrn_reflns_limit_l_min -14
_diffrn_reflns_number 3443
_diffrn_reflns_theta_max 27.46
_diffrn_reflns_theta_min 3.63
_diffrn_standards_decay_% -0.9%
_diffrn_standards_interval_count 200
_diffrn_standards_number 3
_exptl_absorpt_coefficient_mu 13.876
_exptl_absorpt_correction_T_max 1.000
_exptl_absorpt_correction_T_min 0.300
_exptl_absorpt_correction_type Psi-scans
_exptl_crystal_density_diffrn 2.792
_exptl_crystal_F_000 1088
_exptl_crystal_size_max 0.44
_exptl_crystal_size_mid 0.31
_exptl_crystal_size_min 0.25
_refine_diff_density_max 1.412
_refine_diff_density_min -2.019
_refine_diff_density_rms 0.280
_refine_ls_extinction_method none
_refine_ls_goodness_of_fit_all 0.900
_refine_ls_goodness_of_fit_obs 0.887
_refine_ls_matrix_type full
_refine_ls_number_parameters 172
_refine_ls_number_reflns 3243
_refine_ls_number_restraints 0
_refine_ls_restrained_S_all 0.900
_refine_ls_restrained_S_obs 0.887
_refine_ls_R_factor_all 0.0810
_refine_ls_R_factor_obs 0.0428
_refine_ls_shift/esd_max 0.000
_refine_ls_shift/esd_mean 0.000
_refine_ls_structure_factor_coef Fsqd
_refine_ls_weighting_details 'w=1/[\s^2^(Fo^2^)+(0.1000P)^2^+0.0000P] where P=(Fo^2^+2Fc^2^)/3'
_refine_ls_weighting_scheme calc
_refine_ls_wR_factor_all 0.1347
_refine_ls_wR_factor_obs 0.1122
_reflns_number_observed 2355
_reflns_number_total 3243
_reflns_observed_criterion >2sigma(I)
_cod_data_source_file 905688bsup1.cif
_cod_data_source_block mm9506
_cod_depositor_comments
;
The following automatic conversions were performed:

'_symmetry_cell_setting' value 'Monoclinic' changed to 'monoclinic'
according to /home/saulius/struct/CIF-dictionaries/cif_core.dic
dictionary named 'cif_core.dic' version 2.4.2 from 2011-04-26.

Automatic conversion script
Id: cif_fix_values 1891 2012-01-12 08:04:46Z andrius 

The following automatic conversions were performed:

'_refine_ls_weighting_scheme' value 'calc
w=1/[\s^2^(Fo^2^)+(0.1000P)^2^+0.0000P] where P=(Fo^2^+2Fc^2^)/3' was
changed to 'calc'. New tag '_refine_ls_weighting_details' was
created. The value of the new tag was set to
'w=1/[\s^2^(Fo^2^)+(0.1000P)^2^+0.0000P] where P=(Fo^2^+2Fc^2^)/3'.

Automatic conversion script
Id: cif_fix_values 3143 2015-03-26 13:38:13Z robertas 
;
_cod_original_sg_symbol_H-M P2(1)/n
_cod_database_code 7027700

loop_
_symmetry_equiv_pos_as_xyz
'x, y, z'
'-x+1/2, y+1/2, -z+1/2'
'-x, -y, -z'
'x-1/2, -y-1/2, z-1/2'

loop_
_atom_site_aniso_label
_atom_site_aniso_U_11
_atom_site_aniso_U_22
_atom_site_aniso_U_33
_atom_site_aniso_U_23
_atom_site_aniso_U_13
_atom_site_aniso_U_12
W1 0.0278(2) 0.0262(2) 0.0263(2) 0.0011(2) 0.00124(14) 0.0004(2)
As2 0.0408(7) 0.0526(7) 0.0407(6) 0.0079(6) -0.0136(5) -0.0059(6)
As1 0.0499(7) 0.0352(6) 0.0501(7) -0.0114(5) 0.0035(6) -0.0029(5)
Co1 0.0339(8) 0.0413(8) 0.0397(8) 0.0054(7) 0.0029(6) -0.0066(6)
O2 0.055(7) 0.076(7) 0.111(10) 0.003(7) -0.007(6) -0.024(5)
C4 0.048(7) 0.036(6) 0.040(6) 0.005(5) 0.002(5) 0.001(5)
C5 0.043(6) 0.055(7) 0.031(5) 0.013(5) 0.004(5) -0.002(6)
C2 0.039(7) 0.053(7) 0.067(9) 0.005(7) 0.004(6) -0.005(6)
O5 0.063(6) 0.101(8) 0.043(5) 0.019(5) 0.012(5) -0.020(6)
C3 0.051(8) 0.066(9) 0.068(9) 0.019(8) -0.004(7) -0.029(7)
C8 0.040(6) 0.040(6) 0.040(6) -0.011(5) -0.001(5) 0.006(5)
O4 0.077(8) 0.044(5) 0.101(9) -0.002(5) -0.007(7) 0.022(5)
C9 0.042(6) 0.053(7) 0.028(5) 0.015(5) 0.001(5) -0.011(5)
O3 0.078(8) 0.114(10) 0.102(9) 0.067(8) -0.019(7) -0.016(8)
C6 0.030(6) 0.065(8) 0.043(6) -0.014(6) 0.006(5) 0.016(5)
C1 0.050(8) 0.063(9) 0.064(8) -0.022(7) 0.027(7) -0.017(7)
C7 0.031(6) 0.056(7) 0.043(6) -0.003(6) -0.003(5) -0.015(5)
O1 0.089(10) 0.101(10) 0.135(13) -0.042(10) 0.049(9) -0.002(8)
C10 0.060(8) 0.034(6) 0.078(10) 0.012(7) -0.036(8) -0.002(6)

loop_
_atom_site_label
_atom_site_type_symbol
_atom_site_fract_x
_atom_site_fract_y
_atom_site_fract_z
_atom_site_U_iso_or_equiv
_atom_site_thermal_displace_type
_atom_site_occupancy
_atom_site_calc_flag
_atom_site_refinement_flags
W1 W 0.24904(4) 0.40986(3) 0.22008(3) 0.02677(15) Uani 1 d .
As2 As 0.00266(14) 0.37622(10) 0.09085(11) 0.0449(3) Uani 1 d .
As1 As 0.1645(2) 0.25327(8) 0.12948(12) 0.0451(3) Uani 1 d .
Co1 Co -0.0020(2) 0.30426(11) 0.28706(14) 0.0383(4) Uani 1 d .
O2 O -0.2586(11) 0.1861(9) 0.2231(11) 0.081(4) Uani 1 d .
C4 C 0.1249(14) 0.5237(8) 0.2257(11) 0.041(3) Uani 1 d .
C5 C 0.3028(13) 0.4438(9) 0.0520(10) 0.043(3) Uani 1 d .
C2 C -0.1577(15) 0.2331(9) 0.2481(13) 0.053(3) Uani 1 d .
O5 O 0.3409(11) 0.4652(9) -0.0424(9) 0.069(3) Uani 1 d .
C3 C 0.0928(16) 0.2349(10) 0.3987(14) 0.062(4) Uani 1 d .
C8 C 0.3782(13) 0.4779(8) 0.3853(10) 0.040(3) Uani 1 d .
H8A H 0.3432(13) 0.5309(8) 0.4322(10) 0.048 Uiso 1 calc R
O4 O 0.0620(13) 0.5939(6) 0.2335(12) 0.074(3) Uani 1 d .
C9 C 0.3584(13) 0.3851(9) 0.4155(10) 0.041(3) Uani 1 d .
H9A H 0.3055(13) 0.3622(9) 0.4863(10) 0.049 Uiso 1 calc R
O3 O 0.1487(13) 0.1925(9) 0.4724(12) 0.098(4) Uani 1 d .
C6 C 0.5052(13) 0.3913(10) 0.2492(11) 0.046(3) Uani 1 d .
H6A H 0.5765(13) 0.3730(10) 0.1874(11) 0.055 Uiso 1 calc R
C1 C -0.0834(16) 0.4002(10) 0.3657(14) 0.058(4) Uani 1 d .
C7 C 0.4688(13) 0.4827(9) 0.2816(11) 0.044(3) Uani 1 d .
H7A H 0.5104(13) 0.5391(9) 0.2464(11) 0.052 Uiso 1 calc R
O1 O -0.1393(15) 0.4592(11) 0.4128(14) 0.108(5) Uani 1 d .
C10 C 0.4339(16) 0.3308(8) 0.3326(14) 0.058(4) Uani 1 d .
H10A H 0.4461(16) 0.2635(8) 0.3366(14) 0.070 Uiso 1 calc R

loop_
_atom_type_symbol
_atom_type_description
_atom_type_scat_dispersion_real
_atom_type_scat_dispersion_imag
_atom_type_scat_source
C C 0.0033 0.0016 'International Tables Vol C Tables 4.2.6.8 and 6.1.1.4'
H H 0.0000 0.0000 'International Tables Vol C Tables 4.2.6.8 and 6.1.1.4'
O O 0.0106 0.0060 'International Tables Vol C Tables 4.2.6.8 and 6.1.1.4'
Co Co 0.3494 0.9721 'International Tables Vol C Tables 4.2.6.8 and 6.1.1.4'
As As 0.0499 2.0058 'International Tables Vol C Tables 4.2.6.8 and 6.1.1.4'
W W -0.8490 6.8722 'International Tables Vol C Tables 4.2.6.8 and 6.1.1.4'

loop_
_geom_angle_atom_site_label_1
_geom_angle_atom_site_label_2
_geom_angle_atom_site_label_3
_geom_angle
C4 W1 C5 88.4(5)
C4 W1 C7 94.6(5)
C5 W1 C7 86.6(5)
C4 W1 C6 129.8(5)
C5 W1 C6 84.2(5)
C7 W1 C6 35.5(4)
C4 W1 C10 140.8(5)
C5 W1 C10 115.8(6)
C7 W1 C10 59.1(5)
C6 W1 C10 35.9(5)
C4 W1 C8 83.7(4)
C5 W1 C8 119.8(5)
C7 W1 C8 35.5(4)
C6 W1 C8 58.5(4)
C10 W1 C8 57.8(4)
C4 W1 C9 108.2(5)
C5 W1 C9 141.6(4)
C7 W1 C9 58.4(4)
C6 W1 C9 58.3(4)
C10 W1 C9 34.4(5)
C8 W1 C9 34.4(4)
C4 W1 As1 125.7(3)
C5 W1 As1 86.0(4)
C7 W1 As1 138.7(3)
C6 W1 As1 103.2(3)
C10 W1 As1 88.3(3)
C8 W1 As1 143.3(3)
C9 W1 As1 109.2(3)
C4 W1 As2 73.4(3)
C5 W1 As2 75.9(3)
C7 W1 As2 158.8(3)
C6 W1 As2 149.3(3)
C10 W1 As2 139.8(3)
C8 W1 As2 152.1(3)
C9 W1 As2 141.5(3)
As1 W1 As2 52.88(4)
C4 W1 Co1 89.8(4)
C5 W1 Co1 126.1(4)
C7 W1 Co1 147.2(3)
C6 W1 Co1 133.3(4)
C10 W1 Co1 98.4(4)
C8 W1 Co1 113.5(3)
C9 W1 Co1 89.4(3)
As1 W1 Co1 53.21(5)
As2 W1 Co1 52.22(4)
As1 As2 Co1 61.80(6)
As1 As2 W1 62.45(4)
Co1 As2 W1 67.93(5)
As2 As1 Co1 60.80(6)
As2 As1 W1 64.67(5)
Co1 As1 W1 68.45(5)
C2 Co1 C3 101.2(6)
C2 Co1 C1 104.2(6)
C3 Co1 C1 106.8(8)
C2 Co1 As2 93.7(5)
C3 Co1 As2 147.9(5)
C1 Co1 As2 96.7(5)
C2 Co1 As1 97.9(5)
C3 Co1 As1 92.2(5)
C1 Co1 As1 147.2(5)
As2 Co1 As1 57.41(6)
C2 Co1 W1 150.6(5)
C3 Co1 W1 97.0(4)
C1 Co1 W1 92.2(4)
As2 Co1 W1 59.84(5)
As1 Co1 W1 58.34(5)
O4 C4 W1 174.5(11)
O5 C5 W1 176.4(11)
O2 C2 Co1 179.5(12)
O3 C3 Co1 177.2(16)
C9 C8 C7 108.5(11)
C9 C8 W1 73.7(6)
C7 C8 W1 70.7(6)
C10 C9 C8 108.7(10)
C10 C9 W1 71.4(6)
C8 C9 W1 71.9(6)
C7 C6 C10 107.6(11)
C7 C6 W1 72.2(6)
C10 C6 W1 73.1(7)
O1 C1 Co1 177.3(15)
C6 C7 C8 107.3(11)
C6 C7 W1 72.3(6)
C8 C7 W1 73.8(6)
C9 C10 C6 107.9(10)
C9 C10 W1 74.3(7)
C6 C10 W1 71.1(6)

loop_
_geom_bond_atom_site_label_1
_geom_bond_atom_site_label_2
_geom_bond_distance
W1 C4 1.985(12)
W1 C5 1.990(11)
W1 C7 2.309(10)
W1 C6 2.310(11)
W1 C10 2.336(11)
W1 C8 2.349(11)
W1 C9 2.373(10)
W1 As1 2.5816(13)
W1 As2 2.6319(14)
W1 Co1 2.821(2)
As2 As1 2.322(2)
As2 Co1 2.406(2)
As1 Co1 2.429(2)
Co1 C2 1.771(13)
Co1 C3 1.786(15)
Co1 C1 1.799(14)
O2 C2 1.154(15)
C4 O4 1.164(14)
C5 O5 1.147(14)
C3 O3 1.13(2)
C8 C9 1.40(2)
C8 C7 1.42(2)
C9 C10 1.39(2)
C6 C7 1.41(2)
C6 C10 1.43(2)
C1 O1 1.12(2)
